data_4347756
loop_
_publ_author_name
'Bazaga-Garc\'ia, Montse'
'Angeli, Giasemi K.'
'Papathanasiou, Konstantinos E.'
'Salcedo, In\'es R'
'Olivera-Pastor, Pascual'
'Losilla, Enrique R.'
'Choquesillo-Lazarte, Duane'
'Hix, Gary B.'
'Cabeza, Aurelio'
'Demadis, Konstantinos D.'

_publ_section_title
;
 Luminescent and Proton Conducting Lanthanide Coordination Networks Based
 On a Zwitterionic Tripodal Triphosphonate.
;
_journal_issue 15
_journal_name_full 'Inorganic chemistry'
_journal_page_first 7414
_journal_page_last 7424
_journal_paper_doi 10.1021/acs.inorgchem.6b00570
_journal_volume 55
_journal_year 2016
_chemical_formula_sum 'C3 Cl Eu N O13 P3'
_chemical_formula_weight 538.36
_space_group_IT_number 9
_space_group_name_Hall 'C -2yc'
_space_group_name_H-M_alt 'C 1 c 1'
_symmetry_cell_setting monoclinic
_symmetry_space_group_name_H-M 'C 1 c 1'
_audit_creation_date 2016-06-19T22:58
_audit_creation_method 'from EXP file using GSAS2CIF'
_audit_update_record ' 2016-06-19T22:58  Initial CIF as created by GSAS2CIF'
_cell_angle_alpha 90.0
_cell_angle_beta 115.4518(15)
_cell_angle_gamma 90.0
_cell_formula_units_Z 4
_cell_length_a 11.19274(28)
_cell_length_b 17.6396(4)
_cell_length_c 8.58663(27)
_cell_measurement_temperature 298
_cell_volume 1530.77(7)
_computing_structure_refinement GSAS
_diffrn_ambient_temperature 298
_diffrn_measurement_device_type X'PERT
_diffrn_radiation_polarisn_ratio 0.80
_diffrn_radiation_probe x-ray
_diffrn_radiation_type 'Cu K\a'
_diffrn_radiation_wavelength 1.5406
_exptl_absorpt_correction_T_max 1.00000
_exptl_absorpt_correction_T_min 1.00000
_exptl_absorpt_process_details
;   GSAS Absorption/surface roughness correction: function number 0
 No correction is applied.
;
_exptl_crystal_density_diffrn 2.336
_pd_block_id 2016-06-19T22:58|EU-AMP|GdHPAA|X'PERT
_pd_calc_method 'Rietveld Refinement'
_pd_char_colour white
_pd_instr_location ' ?'
_pd_meas_2theta_range_inc 0.017
_pd_meas_2theta_range_max 109.9864
_pd_meas_2theta_range_min 4.0084
_pd_phase_name Eu-AMP_cabosil
_pd_proc_2theta_range_inc 0.017
_pd_proc_2theta_range_max 109.965
_pd_proc_2theta_range_min 3.987
_pd_proc_info_datetime 2016-06-19T22:58:49
_pd_proc_info_excluded_regions ' ?'
_pd_proc_ls_background_function
;   GSAS Background function number 7 with 36 terms.
 Linear interpolation
      1:    3695.24     2:    3568.59     3:    3445.19     4:    3465.65    
      5:    3499.54     6:    3343.48     7:    3196.95     8:    3179.99    
      9:    3111.93    10:    3096.53    11:    3042.95    12:    3081.96    
     13:    2982.85    14:    2933.87    15:    2979.78    16:    2940.42    
     17:    2998.64    18:    2899.47    19:    2901.07    20:    2931.96    
     21:    2931.27    22:    2931.62    23:    2967.53    24:    2917.13    
     25:    2899.04    26:    2934.23    27:    2931.59    28:    2925.42    
     29:    2915.03    30:    2994.10    31:    2965.05    32:    2963.07    
     33:    2982.76    34:    2988.01    35:    2997.43    36:    3014.19    
;
_pd_proc_ls_peak_cutoff 0.00100
_pd_proc_ls_pref_orient_corr
;   March-Dollase
 AXIS  1 Ratio=   0.89866  h= 0.000  k= 1.000  l= 0.000
 Prefered orientation correction range: Min=   0.85175, Max=   1.37841
;
_pd_proc_ls_profile_function
;
 CW Profile function number 4 with  21 terms
 Pseudovoigt profile coefficients as parameterized in
 P. Thompson, D.E. Cox & J.B. Hastings (1987). J. Appl. Cryst.,20,79-83.
 Asymmetry correction of L.W. Finger, D.E. Cox & A. P. Jephcoat (1994).
 J. Appl. Cryst.,27,892-900.
 Microstrain broadening by P.W. Stephens,  (1999). J. Appl. Cryst.,32,281-289.
 #1(GU)   =    0.000 #2(GV)   =    0.000 #3(GW)   =    3.008
 #4(GP)   =    0.000 #5(LX)   =    4.075 #6(ptec) =     0.00
 #7(trns) =     0.00 #8(shft) =   0.0000 #9(sfec) =     0.00
 #10(S/L) =   0.0178 #11(H/L) =   0.0210 #12(eta) =   0.7531
 #13(S400 ) =  1.9E-02 #14(S040 ) =  5.2E-04 #15(S004 ) =  9.5E-02
 #16(S220 ) =  5.9E-02 #17(S202 ) =  7.4E-02 #18(S022 ) =  4.5E-02
 #19(S301 ) =  5.5E-02 #20(S103 ) =  5.4E-02 #21(S121 ) =  1.5E-02
 Peak tails are ignored  where the intensity is below 0.0010 times the peak
   Aniso. broadening axis   0.0   0.0   1.0
;
_pd_proc_ls_prof_R_factor 0.0174
_pd_proc_ls_prof_wR_expected 0.0170
_pd_proc_ls_prof_wR_factor 0.0232
_pd_spec_mounting ' ?'
_refine_ls_goodness_of_fit_all 1.47
_refine_ls_matrix_type full
_refine_ls_number_parameters 116
_refine_ls_number_restraints 42
_refine_ls_R_Fsqd_factor 0.06714
_refine_ls_shift/su_max 0.04
_refine_ls_shift/su_mean 0.08
_reflns_d_resolution_high 1.007
_reflns_d_resolution_low 7.318
_reflns_limit_h_max 11
_reflns_limit_h_min 0
_reflns_limit_k_max 17
_reflns_limit_k_min 0
_reflns_limit_l_max 7
_reflns_limit_l_min -8
_reflns_number_total 793
_cod_data_source_file ic6b00570_si_002.cif
_cod_data_source_block EU-AMP_publ
_cod_depositor_comments
;
The following automatic conversions were performed:

data item '_geom_angle_publ_flag' value 'N' was changed to 'n' in
accordance with the
/home/saulius/struct/COD-crude-data/automatic-downloads/DataCite-retrospective/ACS/depositions/lib/dictionaries/cif_core.dic
dictionary named 'cif_core.dic' version 2.4.2 last updated on
2011-04-26 (58 times).

data item '_geom_bond_publ_flag' value 'N' was changed to 'n' in
accordance with the
/home/saulius/struct/COD-crude-data/automatic-downloads/DataCite-retrospective/ACS/depositions/lib/dictionaries/cif_core.dic
dictionary named 'cif_core.dic' version 2.4.2 last updated on
2011-04-26 (134 times).

Automatic conversion script
Id: cif_fix_values 6909 2019-04-08 15:41:33Z antanas 
;
_cod_original_cell_volume 1530.77(9)
_cod_database_code 4347756

loop_
_symmetry_equiv_pos_site_id
_symmetry_equiv_pos_as_xyz
1 +x,+y,+z
2 +x,-y,+z+1/2
101 +x+1/2,+y+1/2,+z
102 +x+1/2,-y+1/2,+z+1/2

loop_
_atom_site_type_symbol
_atom_site_label
_atom_site_fract_x
_atom_site_fract_y
_atom_site_fract_z
_atom_site_occupancy
_atom_site_thermal_displace_type
_atom_site_U_iso_or_equiv
_atom_site_symmetry_multiplicity
Eu Eu 0.5592(6) 0.79379(15) 0.69998 1.0 Uiso 0.0070(9) 4
P P1 0.4099(8) 0.7143(5) 0.2367(10) 1.0 Uiso 0.0070(9) 4
P P2 0.7500(8) 0.7822(4) 1.2182(9) 1.0 Uiso 0.0070(9) 4
P P3 0.7118(8) 0.6168(6) 0.9132(10) 1.0 Uiso 0.0070(9) 4
O O1 0.5134(12) 0.7515(9) 0.3993(14) 1.0 Uiso 0.0070(9) 4
O O2 0.3492(16) 0.7692(7) 0.0834(14) 1.0 Uiso 0.0070(9) 4
O O3 0.2987(11) 0.6779(8) 0.2717(21) 1.0 Uiso 0.0070(9) 4
C C1 0.4893(13) 0.6389(8) 0.1735(22) 1.0 Uiso 0.0070(9) 4
O O4 0.3953(10) 0.7218(10) 0.7463(25) 1.0 Uiso 0.0070(9) 4
O O5 0.6574(17) 0.7906(9) 1.0255(11) 1.0 Uiso 0.0070(9) 4
O O6 0.7288(18) 0.8478(7) 1.3217(20) 1.0 Uiso 0.0070(9) 4
C C2 0.7137(16) 0.6936(6) 1.2948(16) 1.0 Uiso 0.0070(9) 4
O O7 0.8457(11) 0.6569(10) 1.0107(18) 1.0 Uiso 0.0070(9) 4
O O8 0.7353(19) 0.5416(7) 0.8366(20) 1.0 Uiso 0.0070(9) 4
O O9 0.6146(13) 0.6666(9) 0.7678(17) 1.0 Uiso 0.0070(9) 4
C C3 0.6470(17) 0.5929(6) 1.0656(19) 1.0 Uiso 0.0070(9) 4
N N1 0.6052(14) 0.6602(7) 1.1361(15) 1.0 Uiso 0.0070(9) 4
Cl Cl1 0.9278(10) 0.4421(5) 0.0997(13) 1.0 Uiso 0.0070(9) 4
O Ow1 0.6242(18) 0.8920(8) 0.5466(19) 1.0 Uiso 0.0070(9) 4
O Ow2 0.5635(26) 0.9151(7) 0.8482(25) 1.0 Uiso 0.0070(9) 4
O Ow3 0.7366(28) 0.9711(9) 0.1704(31) 1.0 Uiso 0.0070(9) 4
O Ow4 0.4139(26) 0.5609(14) 0.4972(32) 1.0 Uiso 0.0070(9) 4

loop_
_atom_type_symbol
_atom_type_number_in_cell
_atom_type_scat_dispersion_real
_atom_type_scat_dispersion_imag
_atom_type_scat_Cromer_Mann_a1
_atom_type_scat_Cromer_Mann_a2
_atom_type_scat_Cromer_Mann_a3
_atom_type_scat_Cromer_Mann_a4
_atom_type_scat_Cromer_Mann_b1
_atom_type_scat_Cromer_Mann_b2
_atom_type_scat_Cromer_Mann_b3
_atom_type_scat_Cromer_Mann_b4
_atom_type_scat_Cromer_Mann_c
_atom_type_scat_source
Eu 4.0 0.000 0.000 24.6274 2.38790 19.0886 0.19420 13.7603 13.7546 2.92270 123.174 2.57450 International_Tables_Vol_C
P 12.0 0.000 0.000 6.43450 1.90670 4.17910 27.1570 1.78000 0.52600 1.49080 68.1645 1.11490 International_Tables_Vol_C
O 52.0 0.000 0.000 3.04850 13.2771 2.28680 5.70110 1.54630 0.32390 0.86700 32.9089 0.25080 International_Tables_Vol_C
C 12.0 0.000 0.000 2.31000 20.8439 1.02000 10.2075 1.58860 0.56870 0.86500 51.6512 0.21560 International_Tables_Vol_C
N 4.0 0.000 0.000 12.2126 0.00570 3.13220 9.89330 2.01250 28.9975 1.16630 0.58260 -11.529 International_Tables_Vol_C
Cl 4.0 0.000 0.000 11.4604 0.01040 7.19640 1.16620 6.25560 18.5194 1.64550 47.7784 -9.5574 International_Tables_Vol_C

loop_
_geom_angle_atom_site_label_1
_geom_angle_atom_site_label_2
_geom_angle_atom_site_label_3
_geom_angle
_geom_angle_site_symmetry_1
_geom_angle_site_symmetry_3
_geom_angle_publ_flag
O1 Eu O3 92.0(4) 1_555 102_565 n
O1 Eu O4 100.4(6) 1_555 1_555 n
O1 Eu O5 158.0(6) 1_555 1_555 n
O1 Eu O7 73.1(5) 1_555 102_464 n
O1 Eu O9 83.5(6) 1_555 1_555 n
O1 Eu Ow1 68.7(5) 1_555 1_555 n
O1 Eu Ow2 137.0(6) 1_555 1_555 n
O3 Eu O4 150.4(6) 102_565 1_555 n
O3 Eu O5 79.8(6) 102_565 1_555 n
O3 Eu O7 137.3(6) 102_565 102_464 n
O3 Eu O9 89.4(5) 102_565 1_555 n
O3 Eu Ow1 57.75(25) 102_565 1_555 n
O3 Eu Ow2 85.4(7) 102_565 1_555 n
O4 Eu O5 78.78(33) 1_555 1_555 n
O4 Eu O7 72.3(7) 1_555 102_464 n
O4 Eu O9 65.8(5) 1_555 1_555 n
O4 Eu Ow1 151.8(6) 1_555 1_555 n
O4 Eu Ow2 102.7(7) 1_555 1_555 n
O5 Eu O7 126.2(6) 1_555 102_464 n
O5 Eu O9 76.1(5) 1_555 1_555 n
O5 Eu Ow1 121.2(6) 1_555 1_555 n
O5 Eu Ow2 63.1(6) 1_555 1_555 n
O7 Eu O9 126.7(7) 102_464 1_555 n
O7 Eu Ow1 79.6(6) 102_464 1_555 n
O7 Eu Ow2 80.2(7) 102_464 1_555 n
O9 Eu Ow1 134.5(6) 1_555 1_555 n
O9 Eu Ow2 139.2(6) 1_555 1_555 n
Ow1 Eu Ow2 73.9(6) 1_555 1_555 n
O1 P1 O2 113.3(5) 1_555 1_555 n
O1 P1 O3 111.1(5) 1_555 1_555 n
O1 P1 C1 108.2(4) 1_555 1_555 n
O2 P1 O3 109.5(5) 1_555 1_555 n
O2 P1 C1 107.4(4) 1_555 1_555 n
O3 P1 C1 107.1(4) 1_555 1_555 n
O4 P2 O5 110.5(5) 102_565 1_555 n
O4 P2 O6 111.0(5) 102_565 1_555 n
O4 P2 C2 107.0(4) 102_565 1_555 n
O5 P2 O6 110.5(5) 1_555 1_555 n
O5 P2 C2 108.8(4) 1_555 1_555 n
O6 P2 C2 109.0(4) 1_555 1_555 n
O7 P3 O8 108.7(5) 1_555 1_555 n
O7 P3 O9 111.4(5) 1_555 1_555 n
O7 P3 C3 108.3(4) 1_555 1_555 n
O8 P3 O9 109.6(5) 1_555 1_555 n
O8 P3 C3 107.7(4) 1_555 1_555 n
O9 P3 C3 111.1(4) 1_555 1_555 n
Eu O1 P1 143.5(9) 1_555 1_555 n
Eu O3 P1 136.9(8) 102_464 1_555 n
P1 C1 N1 117.3(8) 1_555 1_554 n
Eu O4 P2 146.0(11) 1_555 102_464 n
Eu O5 P2 164.9(12) 1_555 1_555 n
P2 C2 N1 103.3(8) 1_555 1_555 n
Eu O7 P3 170.9(9) 102_565 1_555 n
Eu O9 P3 140.8(9) 1_555 1_555 n
P3 C3 N1 113.8(5) 1_555 1_555 n
C1 N1 C2 109.7(5) 1_556 1_555 n
C1 N1 C3 109.6(5) 1_556 1_555 n
C2 N1 C3 114.0(6) 1_555 1_555 n

loop_
_geom_bond_atom_site_label_1
_geom_bond_atom_site_label_2
_geom_bond_distance
_geom_bond_site_symmetry_2
_geom_bond_publ_flag
Eu P3 3.651(10) 1_555 n
Eu O1 2.519(11) 1_555 n
Eu O3 2.529(12) 102_565 n
Eu O4 2.401(12) 1_555 n
Eu O5 2.526(9) 1_555 n
Eu O7 2.402(9) 102_464 n
Eu O9 2.333(15) 1_555 n
Eu Ow1 2.467(7) 1_555 n
Eu Ow2 2.480(7) 1_555 n
P1 O1 1.5275(35) 1_555 n
P1 O2 1.5368(35) 1_555 n
P1 O3 1.5407(35) 1_555 n
P1 C1 1.809(4) 1_555 n
P2 O2 2.983(13) 102_566 n
P2 O4 1.5396(35) 102_565 n
P2 O5 1.5363(35) 1_555 n
P2 O6 1.5378(35) 1_555 n
P2 C2 1.808(4) 1_555 n
P3 Eu 3.651(10) 1_555 n
P3 O7 1.5393(35) 1_555 n
P3 O8 1.5515(35) 1_555 n
P3 O9 1.5320(35) 1_555 n
P3 C3 1.7976(35) 1_555 n
O1 Eu 2.519(11) 1_555 n
O1 P1 1.5275(35) 1_555 n
O1 O2 2.559(7) 1_555 n
O1 O3 2.530(7) 1_555 n
O1 C1 2.708(7) 1_555 n
O1 O7 2.931(20) 102_464 n
O1 Ow1 2.815(20) 1_555 n
O2 P1 1.5368(35) 1_555 n
O2 P2 2.983(13) 102_463 n
O2 O1 2.559(7) 1_555 n
O2 O3 2.513(7) 1_555 n
O2 C1 2.701(7) 1_555 n
O2 O6 2.919(19) 102_463 n
O2 C2 2.376(18) 102_463 n
O2 Cl1 3.161(10) 101_455 n
O3 Eu 2.529(12) 102_464 n
O3 P1 1.5407(35) 1_555 n
O3 O1 2.530(7) 1_555 n
O3 O2 2.513(7) 1_555 n
O3 C1 2.699(7) 1_555 n
O3 Ow1 2.413(7) 102_464 n
O3 Ow4 2.743(31) 1_555 n
C1 P1 1.809(4) 1_555 n
C1 O1 2.708(7) 1_555 n
C1 O2 2.701(7) 1_555 n
C1 O3 2.699(7) 1_555 n
C1 N1 1.511(4) 1_554 n
O4 Eu 2.401(12) 1_555 n
O4 P2 1.5396(35) 102_464 n
O4 O5 3.128(11) 1_555 n
O4 O5 2.528(7) 102_464 n
O4 O6 2.536(7) 102_464 n
O4 C2 2.695(7) 102_464 n
O4 O7 2.832(26) 102_464 n
O4 O9 2.572(17) 1_555 n
O5 Eu 2.526(9) 1_555 n
O5 P2 1.5363(35) 1_555 n
O5 O4 3.128(11) 1_555 n
O5 O4 2.528(7) 102_565 n
O5 O6 2.525(7) 1_555 n
O5 O9 2.999(23) 1_555 n
O5 N1 2.648(19) 1_555 n
O5 Ow2 2.621(23) 1_555 n
O6 P2 1.5378(35) 1_555 n
O6 O2 2.919(19) 102_566 n
O6 O4 2.536(7) 102_565 n
O6 O5 2.525(7) 1_555 n
O6 Ow1 2.767(20) 1_556 n
O6 Ow3 2.554(23) 1_556 n
C2 P2 1.808(4) 1_555 n
C2 O2 2.376(18) 102_566 n
C2 O4 2.695(7) 102_565 n
C2 N1 1.502(4) 1_555 n
O7 Eu 2.402(9) 102_565 n
O7 P3 1.5393(35) 1_555 n
O7 O1 2.931(20) 102_565 n
O7 O4 2.832(26) 102_565 n
O7 O8 2.511(7) 1_555 n
O7 O9 2.536(7) 1_555 n
O7 C3 2.710(7) 1_555 n
O7 Ow1 3.119(21) 102_565 n
O7 Ow2 3.144(24) 102_565 n
O8 P3 1.5515(35) 1_555 n
O8 O7 2.511(7) 1_555 n
O8 O9 2.520(7) 1_555 n
O8 C3 2.707(7) 1_555 n
O8 Cl1 2.940(19) 1_556 n
O9 Eu 2.333(15) 1_555 n
O9 P3 1.5320(35) 1_555 n
O9 O4 2.572(17) 1_555 n
O9 O5 2.999(23) 1_555 n
O9 O7 2.536(7) 1_555 n
O9 O8 2.520(7) 1_555 n
O9 Ow4 3.073(29) 1_555 n
C3 P3 1.7976(35) 1_555 n
C3 O7 2.710(7) 1_555 n
C3 O8 2.707(7) 1_555 n
C3 N1 1.496(4) 1_555 n
N1 C1 1.511(4) 1_556 n
N1 O5 2.648(19) 1_555 n
N1 C2 1.502(4) 1_555 n
N1 C3 1.496(4) 1_555 n
Cl1 O2 3.161(10) 101_545 n
Cl1 O8 2.940(19) 1_554 n
Cl1 Ow2 3.165(22) 101_544 n
Cl1 Ow2 3.227(23) 102_564 n
Cl1 Ow3 3.283(30) 101_545 n
Ow1 Eu 2.467(7) 1_555 n
Ow1 O1 2.815(20) 1_555 n
Ow1 O3 2.413(7) 102_565 n
Ow1 O6 2.767(20) 1_554 n
Ow1 O7 3.119(21) 102_464 n
Ow1 Ow2 2.975(23) 1_555 n
Ow1 Ow3 2.720(7) 2_575 n
Ow2 Eu 2.480(7) 1_555 n
Ow2 O5 2.621(23) 1_555 n
Ow2 O7 3.144(24) 102_464 n
Ow2 Cl1 3.165(22) 101_456 n
Ow2 Cl1 3.227(23) 102_465 n
Ow2 Ow1 2.975(23) 1_555 n
Ow2 Ow3 2.789(27) 1_556 n
Ow3 O6 2.554(23) 1_554 n
Ow3 Cl1 3.283(30) 101_455 n
Ow3 Ow1 2.720(7) 2_574 n
Ow3 Ow2 2.789(27) 1_554 n
Ow3 Ow4 3.087(34) 101_555 n
Ow3 Ow4 3.001(35) 102_564 n
Ow4 O3 2.743(31) 1_555 n
Ow4 O9 3.073(29) 1_555 n
Ow4 Ow3 3.087(34) 101_445 n
Ow4 Ow3 3.001(35) 102_465 n
